data_1531206
loop_
_publ_author_name
'Budnyk, S.'
'Kuz'ma, Yu.B.'

_publ_section_title
;
 The system Yb - Co - P
;
_journal_name_full 'Polish Journal of Chemistry'
_journal_page_first 1553
_journal_page_last 1558
_journal_volume 76
_journal_year 2002
_chemical_formula_sum 'Co3 P2 Yb'
_chemical_name_systematic 'Yb Co3 P2'
_space_group_IT_number 59
_symmetry_space_group_name_Hall '-P 2ab 2a'
_symmetry_space_group_name_H-M 'P m m n :2'
_cell_angle_alpha 90
_cell_angle_beta 90
_cell_angle_gamma 90
_cell_formula_units_Z 6
_cell_length_a 10.6344
_cell_length_b 3.7712
_cell_length_c 12.3501
_cell_volume 495.294
_citation_journal_id_ASTM PJCHDQ
_cod_data_source_file Budnyk_PJCHDQ_2002_1992.cif
_cod_data_source_block Co3P2Yb1
_cod_original_cell_volume 495.2939
_cod_original_formula_sum 'Co3 P2 Yb1'
_cod_database_code 1531206

loop_
_symmetry_equiv_pos_as_xyz
x,y,z
-x+1/2,-y+1/2,z
x+1/2,-y,-z
-x,y+1/2,-z
-x,-y,-z
x-1/2,y-1/2,-z
-x-1/2,y,z
x,-y-1/2,z

loop_
_atom_site_label
_atom_site_type_symbol
_atom_site_fract_x
_atom_site_fract_y
_atom_site_fract_z
_atom_site_occupancy
_atom_site_U_iso_or_equiv
P3 P 0.0651 0.25 0.3828 1 0.0
P2 P 0.25 0.25 0.6514 1 0.0
Yb1 Yb 0.25 0.25 0.47556 1 0.0
Co2 Co 0.25 0.211 0.2971 0.49 0.0
Co6 Co 0.6277 0.25 0.2922 1 0.0
Co3 Co 0.25 0.75 0.0115 1 0.0
P4 P 0.5959 0.25 0.1091 1 0.0
Yb2 Yb 0.56913 0.25 0.79443 1 0.0
Co1 Co 0.25 0.25 0.8395 1 0.0
Co5 Co 0.0476 0.25 0.5685 1 0.0
Co4 Co 0.0831 0.25 0.0052 1 0.0
P1 P 0.25 0.25 0.119 1 0.0
